data_2009893
loop_
_publ_author_name
'J. Yamakawa'
'I. Watanabe'
'A. Kawahara'

_publ_contact_author
;
     Prof. A. Kawahara
     Department of Earth Sciences
     Faculty of Science
     Okayama University
     Tsushima-Naka, 3 - 1 - 1
     Okayama 700, Japan
;
_publ_section_title
;
 Refinement of the structure of synthetic sodium zinc monophosphate
;
_journal_issue 7
_journal_name_full 'Acta Crystallographica Section C'
_journal_page_first 979
_journal_page_last 980
_journal_paper_doi 10.1107/S0108270193014337
_journal_volume 50
_journal_year 1994
_chemical_formula_analytical Zn~2~NaH(PO~4~)~2~
_chemical_formula_sum 'H Na O8 P2 Zn2'
_chemical_formula_weight 344.70
_chemical_name_systematic 'sodium zinc monophosphate'
_space_group_IT_number 2
_symmetry_cell_setting triclinic
_symmetry_space_group_name_Hall '-P 1'
_symmetry_space_group_name_H-M 'P -1'
_atom_type_scat_source IntTabIV
_audit_creation_method 'By a text editor'
_cell_angle_alpha 100.44(2)
_cell_angle_beta 105.79(2)
_cell_angle_gamma 96.94(2)
_cell_formula_units_Z 2
_cell_length_a 8.621(2)
_cell_length_b 8.799(2)
_cell_length_c 5.1150(10)
_cell_measurement_reflns_used 25
_cell_measurement_temperature 297
_cell_measurement_theta_max 27.5
_cell_measurement_theta_min 20
_cell_volume 361.20(15)
_computing_cell_refinement
;
AFC/MSC Diffractometer Control
Program. (Rigaku Corporation, 1991)
;
_computing_data_collection
;
AFC/MSC Diffractometer Control Program.
(Rigaku Corporation, 1991)
;
_computing_data_reduction
;
AFC/MSC Diffractometer Control Program
(Rigaku Corporation, 1991)
;
_computing_molecular_graphics 'ORTEPII (Johnson, 1971)'
_computing_publication_material ' LISTHKL (Yamakawa & Kawahara, 1992)'
_computing_structure_refinement 'RSFLS-4, UNICS (Sakurai, 1971)'
_diffrn_measurement_device 'Rigaku AFC5R'
_diffrn_measurement_method \w-scan
_diffrn_radiation_type 'Mo K\a'
_diffrn_radiation_wavelength 0.71069
_diffrn_reflns_limit_h_max 11
_diffrn_reflns_limit_h_min 0
_diffrn_reflns_limit_k_max 11
_diffrn_reflns_limit_k_min -11
_diffrn_reflns_limit_l_max 7
_diffrn_reflns_limit_l_min -7
_diffrn_reflns_number 1799
_diffrn_reflns_theta_max 27.5
_diffrn_standards_decay_% 0.3
_diffrn_standards_interval_count 300
_diffrn_standards_number 3
_exptl_absorpt_coefficient_mu 7.314
_exptl_absorpt_correction_type none
_exptl_crystal_colour colorless
_exptl_crystal_density_diffrn 3.17
_exptl_crystal_description prismatic
_exptl_crystal_size_max 0.06
_exptl_crystal_size_mid 0.04
_exptl_crystal_size_min 0.04
_refine_diff_density_max 1.21
_refine_diff_density_min -1.01
_refine_ls_goodness_of_fit_obs 1.04
_refine_ls_hydrogen_treatment
; The position of the H atoms were determined
from F~o~-F~c~ syntheses and confirmed by the calculation of the sum
of electrostatic charges around connected O atoms (Brown & Wu, 1976).
;
_refine_ls_number_parameters 137
_refine_ls_number_reflns 1394
_refine_ls_R_factor_obs 0.043
_refine_ls_shift/esd_max 0.12
_refine_ls_structure_factor_coef F
_refine_ls_weighting_scheme unit
_refine_ls_wR_factor_obs 0.048
_reflns_number_observed 1394
_reflns_number_total 1799
_reflns_observed_criterion 'F > 3\sF'
_cod_data_source_file oh1061.cif
_cod_data_source_block TOZ
_cod_depositor_comments
;
The following automatic conversions were performed:

'_refine_ls_weighting_scheme' value '1' was changed to 'unit'.

Automatic conversion script
Id: cif_fix_values 3143 2015-03-26 13:38:13Z robertas 
;
_cod_original_cell_volume 361.10(10)
_cod_original_sg_symbol_H-M P-1
_cod_database_code 2009893

loop_
_symmetry_equiv_pos_as_xyz
'x, y, z'
'-x, -y, -z'

loop_
_atom_site_label
_atom_site_fract_x
_atom_site_fract_y
_atom_site_fract_z
Zn(1) .38270(10) .10700(10) .6696(2)
Zn(2) .11190(10) .25940(10) .2211(2)
Na .1863(4) .6882(3) .4090(6)
P(1) .2442(2) .4181(2) .8389(4)
P(2) .2504(2) .9398(2) .0922(4)
O(1) .3792(7) .3198(6) .8623(11)
O(2) .3142(7) .5835(6) .7949(11)
O(3) .1957(7) .4447(6) .1053(10)
O(4) .2592(7) .1059(6) .2721(10)
O(5) .0952(6) .3481(6) .5859(10)
O(6) .0884(7) .8355(6) .0556(11)
O(7) .3844(6) .8722(6) .2750(11)
O(8) .2748(7) .9508(6) .8107(10)
H .591(15) .376(13) .08(2)

loop_
_geom_angle_atom_site_label_1
_geom_angle_atom_site_label_2
_geom_angle_atom_site_label_3
_geom_angle_site_symmetry_1
_geom_angle_site_symmetry_3
_geom_angle
_geom_angle_publ_flag
O(1) Zn(1) O(4) . . 101.5(2) yes
O(1) Zn(1) O(7) . 1_545 98.5(2) yes
O(1) Zn(1) O(8) . 2_666 111.4(3) yes
O(4) Zn(1) O(7) . 2_666 111.5(3) yes
O(4) Zn(1) O(8) . 2_666 111.9(2) yes
O(7) Zn(1) O(8) 2_666 1_545 119.7(3) yes
O(3) Zn(2) O(4) . . 115.2(3) yes
O(3) Zn(2) O(5) . . 102.7(2) yes
O(3) Zn(2) O(6) . 2_565 106.1(2) yes
O(4) Zn(2) O(5) . . 106.9(2) yes
O(4) Zn(2) O(6) . 2_565 110.2(2) yes
O(5) Zn(2) O(6) . 2_565 115.7(2) yes
O(1) P(1) O(2) . . 107.8(3) yes
O(1) P(1) O(3) . 1_556 110.6(3) yes
O(1) P(1) O(5) . . 112.9(3) yes
O(2) P(1) O(3) . 1_556 108.4(3) yes
O(2) P(1) O(5) . . 105.9(3) yes
O(3) P(1) O(5) 1_556 . 111.0(3) yes
O(4) P(2) O(6) 1_554 . 109.9(3) yes
O(4) P(2) O(7) 1_554 . 104.0(3) yes
O(4) P(2) O(8) 1_565 1_554 111.2(3) yes
O(6) P(2) O(7) . . 106.6(3) yes
O(6) P(2) O(8) . 1_565 111.3(3) yes
O(7) P(2) O(8) . 1_565 113.5(3) yes
O(1) H O(2) 1_554 2_666 169(12) yes

loop_
_geom_bond_atom_site_label_1
_geom_bond_atom_site_label_2
_geom_bond_site_symmetry_1
_geom_bond_site_symmetry_2
_geom_bond_distance
_geom_bond_publ_flag
Zn(1) O(1) . . 1.959(5) yes
Zn(1) O(4) . . 2.020(5) yes
Zn(1) O(7) . 1_545 1.931(5) yes
Zn(1) O(8) . 2_666 1.921(5) yes
Zn(2) O(3) . . 1.957(6) yes
Zn(2) O(4) . . 1.966(6) yes
Zn(2) O(5) . . 1.938(5) yes
Zn(2) O(6) . 2_565 1.891(5) yes
Na O(2) . . 2.383(6) yes
Na O(3) . . 2.432(6) yes
Na O(5) . 2_566 2.417(6) yes
Na O(6) . . 2.438(7) yes
Na O(7) . . 2.526(7) yes
Na O(8) . . 2.673(5) yes
P(1) O(1) . . 1.524(6) yes
P(1) O(2) . . 1.585(6) yes
P(1) O(3) . 1_556 1.518(6) yes
P(1) O(5) . . 1.523(4) yes
P(2) O(4) . 1_554 1.561(5) yes
P(2) O(6) . . 1.521(6) yes
P(2) O(7) . . 1.530(6) yes
P(2) O(8) . 1_565 1.529(6) yes
H O(1) . 1_554 1.81(11) yes
H O(2) . 2_666 0.87(10) yes
